data_4082429
loop_
_publ_author_name
'Elkin, Tatyana'
'Botoshansky, Mark'
'Waymouth, Robert M.'
'Eisen, Moris S.'

_publ_section_title
;
 Titanium Bis(amidinates) Bearing Electron Donating Pendant Arms as
 Catalysts for Stereospecific Polymerization of Propylene
;
_journal_issue 4
_journal_name_full Organometallics
_journal_page_first 840
_journal_paper_doi 10.1021/om401165g
_journal_volume 33
_journal_year 2014
_chemical_formula_sum 'C40 H42 N6 O2 Ti'
_chemical_formula_weight 686.70
_chemical_name_common 'Moris-359 (Tatiana)'
_chemical_name_systematic
; 
 ? 
;
_space_group_IT_number 29
_symmetry_cell_setting orthorhombic
_symmetry_space_group_name_Hall 'P 2c -2ac'
_symmetry_space_group_name_H-M 'P c a 21'
_atom_sites_solution_hydrogens geom
_atom_sites_solution_primary direct
_atom_sites_solution_secondary difmap
_audit_creation_method SHELXL-97
_cell_angle_alpha 90.00
_cell_angle_beta 90.00
_cell_angle_gamma 90.00
_cell_formula_units_Z 4
_cell_length_a 19.525(4)
_cell_length_b 10.504(2)
_cell_length_c 17.787(3)
_cell_measurement_reflns_used 6438
_cell_measurement_temperature 250(2)
_cell_volume 3647.9(12)
_computing_cell_refinement 'DENZO HKL2000 (Otwinowski & Minor 1997)'
_computing_data_collection 'Collect (Nonius, 2006)'
_computing_data_reduction 'DENZO HKL2000 (Otwinowski & Minor 1997)'
_computing_molecular_graphics 'Mercury 2.4'
_computing_structure_refinement 'SHELXL-97 (Sheldrick, 1997)'
_computing_structure_solution 'SHELXS-97 (Sheldrick, 1997)'
_diffrn_ambient_temperature 250(2)
_diffrn_measured_fraction_theta_full 0.993
_diffrn_measured_fraction_theta_max 0.993
_diffrn_measurement_device_type 'Nonius KappaCCD'
_diffrn_measurement_method '\f- and \w-scans'
_diffrn_radiation_monochromator graphite
_diffrn_radiation_source 'fine-focus sealed tube'
_diffrn_radiation_type MoK\a
_diffrn_radiation_wavelength 0.71073
_diffrn_reflns_av_R_equivalents 0.0430
_diffrn_reflns_av_sigmaI/netI 0.0940
_diffrn_reflns_limit_h_max 23
_diffrn_reflns_limit_h_min -23
_diffrn_reflns_limit_k_max 12
_diffrn_reflns_limit_k_min -12
_diffrn_reflns_limit_l_max 20
_diffrn_reflns_limit_l_min -20
_diffrn_reflns_number 6048
_diffrn_reflns_theta_full 24.90
_diffrn_reflns_theta_max 24.90
_diffrn_reflns_theta_min 2.09
_diffrn_standards_interval_count 0
_diffrn_standards_interval_time 0?
_diffrn_standards_number 0
_exptl_absorpt_coefficient_mu 0.277
_exptl_absorpt_correction_type none
_exptl_crystal_colour brown-red
_exptl_crystal_density_diffrn 1.250
_exptl_crystal_density_method 'not measured'
_exptl_crystal_description cube
_exptl_crystal_F_000 1448
_exptl_crystal_size_max 0.54
_exptl_crystal_size_mid 0.43
_exptl_crystal_size_min 0.36
_refine_diff_density_max 0.222
_refine_diff_density_min -0.215
_refine_diff_density_rms 0.042
_refine_ls_abs_structure_details 'Flack H D (1983), Acta Cryst. A39, 876-881'
_refine_ls_abs_structure_Flack 0.00
_refine_ls_extinction_coef 0.0070(9)
_refine_ls_extinction_expression Fc^*^=kFc[1+0.001xFc^2^\l^3^/sin(2\q)]^-1/4^
_refine_ls_extinction_method SHELXL
_refine_ls_goodness_of_fit_ref 0.873
_refine_ls_hydrogen_treatment constr
_refine_ls_matrix_type full
_refine_ls_number_parameters 443
_refine_ls_number_reflns 6048
_refine_ls_number_restraints 1
_refine_ls_restrained_S_all 0.872
_refine_ls_R_factor_all 0.0925
_refine_ls_R_factor_gt 0.0475
_refine_ls_shift/su_max 0.001
_refine_ls_shift/su_mean 0.000
_refine_ls_structure_factor_coef Fsqd
_refine_ls_weighting_details 'calc w=1/[\s^2^(Fo^2^)+(0.0847P)^2^+0.0000P] where P=(Fo^2^+2Fc^2^)/3'
_refine_ls_weighting_scheme calc
_refine_ls_wR_factor_gt 0.1191
_refine_ls_wR_factor_ref 0.1377
_reflns_number_gt 3985
_reflns_number_total 6048
_reflns_threshold_expression >2sigma(I)
_cod_data_source_file om401165g_si_003.cif
_cod_data_source_block Moris-359
_cod_depositor_comments
;
The following automatic conversions were performed:

'_symmetry_cell_setting' value 'Orthorhombic' changed to
'orthorhombic' according to
/usr/data/users/saulius/automatic-downloads/current/ACS/lib/dictionaries/cif_core.dic
dictionary named 'cif_core.dic' version 2.4.2 from 2011-04-26.

Automatic conversion script
Id: cif_fix_values 2281 2013-09-26 08:29:07Z andrius 
;
_cod_database_code 4082429

loop_
_symmetry_equiv_pos_as_xyz
'x, y, z'
'-x, -y, z+1/2'
'-x+1/2, y, z+1/2'
'x+1/2, -y, z'

loop_
_atom_site_label
_atom_site_type_symbol
_atom_site_fract_x
_atom_site_fract_y
_atom_site_fract_z
_atom_site_U_iso_or_equiv
_atom_site_adp_type
_atom_site_occupancy
_atom_site_symmetry_multiplicity
_atom_site_calc_flag
_atom_site_refinement_flags
Ti1 Ti 0.59344(4) 0.44233(6) 0.27631(4) 0.0501(2) Uani 1 1 d .
N1 N 0.6546(2) 0.2764(3) 0.31555(18) 0.0531(9) Uani 1 1 d .
N2 N 0.6459(2) 0.3318(3) 0.19740(18) 0.0587(10) Uani 1 1 d .
N3 N 0.51110(17) 0.2955(3) 0.27873(19) 0.0519(8) Uani 1 1 d .
N4 N 0.5317(2) 0.4250(3) 0.37212(17) 0.0552(9) Uani 1 1 d .
N5 N 0.6595(2) 0.5636(3) 0.3083(2) 0.0588(9) Uani 1 1 d .
N6 N 0.5420(2) 0.5543(3) 0.2135(2) 0.0640(11) Uani 1 1 d .
O1 O 0.7694(2) 0.4472(3) 0.13603(19) 0.0781(9) Uani 1 1 d .
O2 O 0.4078(3) 0.5800(4) 0.4147(3) 0.1066(14) Uani 1 1 d .
C1 C 0.6675(2) 0.2443(4) 0.2443(2) 0.0514(11) Uani 1 1 d .
C2 C 0.4970(2) 0.3234(4) 0.3501(2) 0.0516(10) Uani 1 1 d .
C3 C 0.6598(2) 0.2001(4) 0.3804(2) 0.0476(9) Uani 1 1 d .
C4 C 0.6535(3) 0.0687(4) 0.3827(2) 0.0554(11) Uani 1 1 d .
H4 H 0.6468 0.0228 0.3379 0.066 Uiso 1 1 calc R
C5 C 0.6569(3) 0.0047(4) 0.4511(3) 0.0677(13) Uani 1 1 d .
H5 H 0.6524 -0.0844 0.4521 0.081 Uiso 1 1 calc R
C6 C 0.6667(3) 0.0696(5) 0.5166(3) 0.0715(14) Uani 1 1 d .
H6 H 0.6696 0.0254 0.5624 0.086 Uiso 1 1 calc R
C7 C 0.6722(3) 0.1995(5) 0.5150(2) 0.0701(14) Uani 1 1 d .
H7 H 0.6791 0.2445 0.5601 0.084 Uiso 1 1 calc R
C8 C 0.6676(3) 0.2651(4) 0.4475(2) 0.0635(12) Uani 1 1 d .
H8 H 0.6698 0.3545 0.4474 0.076 Uiso 1 1 calc R
C9 C 0.7056(2) 0.1246(4) 0.2235(2) 0.0521(10) Uani 1 1 d .
C10 C 0.6728(2) 0.0324(4) 0.1815(2) 0.0534(11) Uani 1 1 d .
H10 H 0.6284 0.0467 0.1630 0.064 Uiso 1 1 calc R
C11 C 0.7065(3) -0.0825(4) 0.1668(2) 0.0616(12) Uani 1 1 d .
H11 H 0.6842 -0.1463 0.1388 0.074 Uiso 1 1 calc R
C12 C 0.7714(3) -0.1026(4) 0.1928(3) 0.0660(13) Uani 1 1 d .
H12 H 0.7937 -0.1804 0.1833 0.079 Uiso 1 1 calc R
C13 C 0.8036(3) -0.0101(5) 0.2322(3) 0.0664(12) Uani 1 1 d .
H13 H 0.8486 -0.0236 0.2491 0.080 Uiso 1 1 calc R
C14 C 0.7710(2) 0.1045(4) 0.2480(2) 0.0589(11) Uani 1 1 d .
H14 H 0.7940 0.1680 0.2755 0.071 Uiso 1 1 calc R
C15 C 0.6628(3) 0.3330(4) 0.1167(2) 0.0597(12) Uani 1 1 d .
H15A H 0.6205 0.3414 0.0874 0.072 Uiso 1 1 calc R
H15B H 0.6844 0.2520 0.1030 0.072 Uiso 1 1 calc R
C16 C 0.7100(2) 0.4398(4) 0.0976(2) 0.0555(11) Uani 1 1 d .
C17 C 0.7081(3) 0.5337(5) 0.0479(2) 0.0699(13) Uani 1 1 d .
H17 H 0.6722 0.5492 0.0139 0.084 Uiso 1 1 calc R
C18 C 0.7665(4) 0.6047(5) 0.0540(3) 0.0851(17) Uani 1 1 d .
H18 H 0.7783 0.6772 0.0258 0.102 Uiso 1 1 calc R
C19 C 0.8029(3) 0.5503(6) 0.1076(4) 0.0938(18) Uani 1 1 d .
H19 H 0.8461 0.5788 0.1239 0.113 Uiso 1 1 calc R
C20 C 0.4966(2) 0.1797(4) 0.2429(2) 0.0483(10) Uani 1 1 d .
C21 C 0.49718(19) 0.0616(3) 0.2769(3) 0.0494(8) Uani 1 1 d .
H21 H 0.5067 0.0557 0.3286 0.059 Uiso 1 1 calc R
C22 C 0.4840(2) -0.0482(4) 0.2367(3) 0.0595(11) Uani 1 1 d .
H22 H 0.4846 -0.1274 0.2613 0.071 Uiso 1 1 calc R
C23 C 0.4702(2) -0.0429(4) 0.1620(2) 0.0581(11) Uani 1 1 d .
H23 H 0.4606 -0.1179 0.1351 0.070 Uiso 1 1 calc R
C24 C 0.4702(2) 0.0734(4) 0.1257(2) 0.0613(12) Uani 1 1 d .
H24 H 0.4613 0.0774 0.0738 0.074 Uiso 1 1 calc R
C25 C 0.4833(2) 0.1839(4) 0.1654(2) 0.0567(11) Uani 1 1 d .
H25 H 0.4833 0.2626 0.1402 0.068 Uiso 1 1 calc R
C26 C 0.4451(2) 0.2540(3) 0.3956(2) 0.0478(9) Uani 1 1 d .
C27 C 0.3785(2) 0.2428(4) 0.3687(2) 0.0560(11) Uani 1 1 d .
H27 H 0.3662 0.2838 0.3237 0.067 Uiso 1 1 calc R
C28 C 0.3306(2) 0.1727(4) 0.4071(2) 0.0610(11) Uani 1 1 d .
H28 H 0.2859 0.1651 0.3881 0.073 Uiso 1 1 calc R
C29 C 0.3482(3) 0.1134(4) 0.4734(2) 0.0631(12) Uani 1 1 d .
H29 H 0.3151 0.0660 0.4997 0.076 Uiso 1 1 calc R
C30 C 0.4129(3) 0.1227(4) 0.5012(2) 0.0610(12) Uani 1 1 d .
H30 H 0.4244 0.0812 0.5462 0.073 Uiso 1 1 calc R
C31 C 0.4622(3) 0.1939(4) 0.4628(2) 0.0565(11) Uani 1 1 d .
H31 H 0.5067 0.2013 0.4823 0.068 Uiso 1 1 calc R
C32 C 0.5189(3) 0.4931(4) 0.4424(2) 0.0607(12) Uani 1 1 d .
H32A H 0.5628 0.5216 0.4634 0.073 Uiso 1 1 calc R
H32B H 0.4981 0.4344 0.4786 0.073 Uiso 1 1 calc R
C33 C 0.4735(3) 0.6046(4) 0.4328(2) 0.0626(12) Uani 1 1 d .
C34 C 0.4823(4) 0.7277(6) 0.4415(5) 0.123(3) Uani 1 1 d .
H34 H 0.5220 0.7700 0.4576 0.147 Uiso 1 1 calc R
C35 C 0.4158(5) 0.7850(6) 0.4202(4) 0.124(3) Uani 1 1 d .
H35 H 0.4061 0.8723 0.4155 0.148 Uiso 1 1 calc R
C36 C 0.3745(5) 0.6937(8) 0.4097(4) 0.123(3) Uani 1 1 d .
H36 H 0.3275 0.7030 0.3999 0.148 Uiso 1 1 calc R
C37 C 0.6434(3) 0.6945(4) 0.3294(3) 0.0834(17) Uani 1 1 d .
H37A H 0.5952 0.7107 0.3205 0.125 Uiso 1 1 calc R
H37B H 0.6707 0.7526 0.2993 0.125 Uiso 1 1 calc R
H37C H 0.6537 0.7072 0.3822 0.125 Uiso 1 1 calc R
C38 C 0.7312(3) 0.5384(5) 0.3210(4) 0.0860(16) Uani 1 1 d .
H38A H 0.7416 0.4516 0.3062 0.129 Uiso 1 1 calc R
H38B H 0.7416 0.5495 0.3739 0.129 Uiso 1 1 calc R
H38C H 0.7586 0.5970 0.2915 0.129 Uiso 1 1 calc R
C39 C 0.5740(3) 0.6478(5) 0.1644(3) 0.0842(17) Uani 1 1 d .
H39A H 0.6230 0.6483 0.1730 0.126 Uiso 1 1 calc R
H39B H 0.5554 0.7315 0.1751 0.126 Uiso 1 1 calc R
H39C H 0.5648 0.6258 0.1124 0.126 Uiso 1 1 calc R
C40 C 0.4691(4) 0.5527(6) 0.2014(5) 0.113(2) Uani 1 1 d .
H40A H 0.4482 0.4899 0.2341 0.169 Uiso 1 1 calc R
H40B H 0.4597 0.5310 0.1494 0.169 Uiso 1 1 calc R
H40C H 0.4503 0.6361 0.2124 0.169 Uiso 1 1 calc R

loop_
_atom_site_aniso_label
_atom_site_aniso_U_11
_atom_site_aniso_U_22
_atom_site_aniso_U_33
_atom_site_aniso_U_23
_atom_site_aniso_U_13
_atom_site_aniso_U_12
Ti1 0.0590(5) 0.0443(3) 0.0469(3) 0.0001(3) 0.0000(4) -0.0044(3)
N1 0.065(3) 0.0516(19) 0.0431(17) -0.0014(15) 0.0006(17) -0.0007(17)
N2 0.081(3) 0.0532(19) 0.0419(17) 0.0042(16) 0.0058(18) 0.0022(18)
N3 0.064(2) 0.0498(16) 0.0420(15) -0.0032(16) 0.0072(19) -0.0104(15)
N4 0.064(3) 0.0534(18) 0.0479(18) -0.0105(15) 0.0034(17) -0.0108(17)
N5 0.061(3) 0.058(2) 0.0579(19) -0.0047(16) 0.0045(18) -0.0086(17)
N6 0.076(3) 0.051(2) 0.065(2) 0.0057(16) -0.009(2) 0.0014(18)
O1 0.068(3) 0.085(2) 0.082(2) 0.0062(18) -0.0035(19) 0.0038(19)
O2 0.107(4) 0.094(3) 0.118(3) -0.003(2) -0.009(3) 0.013(2)
C1 0.061(3) 0.051(2) 0.043(2) -0.0053(19) 0.001(2) -0.005(2)
C2 0.057(3) 0.049(2) 0.048(2) 0.0013(17) -0.0002(19) 0.000(2)
C3 0.045(3) 0.054(2) 0.044(2) -0.0007(17) -0.0019(18) 0.0002(18)
C4 0.061(3) 0.055(2) 0.050(2) -0.0010(19) 0.001(2) 0.002(2)
C5 0.085(4) 0.054(2) 0.064(3) 0.011(2) 0.009(3) 0.006(2)
C6 0.074(4) 0.085(4) 0.055(3) 0.023(3) 0.001(2) 0.006(3)
C7 0.067(3) 0.098(4) 0.045(2) 0.002(2) -0.009(2) -0.015(3)
C8 0.072(3) 0.066(3) 0.052(2) -0.001(2) -0.002(2) -0.012(2)
C9 0.057(3) 0.056(2) 0.043(2) 0.0012(18) -0.0012(19) -0.003(2)
C10 0.056(3) 0.056(2) 0.048(2) -0.0043(18) 0.004(2) -0.003(2)
C11 0.074(4) 0.058(3) 0.053(2) -0.004(2) 0.000(2) -0.003(2)
C12 0.077(4) 0.065(3) 0.056(2) 0.009(2) 0.013(3) 0.010(3)
C13 0.050(3) 0.087(3) 0.062(3) 0.016(3) 0.005(2) 0.011(3)
C14 0.047(3) 0.072(3) 0.058(2) -0.003(2) 0.000(2) -0.008(2)
C15 0.080(3) 0.062(3) 0.038(2) 0.0005(19) 0.000(2) 0.003(2)
C16 0.056(3) 0.061(2) 0.050(2) -0.001(2) 0.004(2) 0.006(2)
C17 0.069(4) 0.083(3) 0.058(3) 0.015(2) 0.004(2) -0.004(3)
C18 0.088(5) 0.085(3) 0.082(4) 0.016(3) 0.021(3) 0.005(3)
C19 0.071(4) 0.094(4) 0.117(5) -0.007(4) 0.013(4) -0.021(3)
C20 0.042(3) 0.054(2) 0.048(2) -0.0069(19) 0.0019(18) 0.0006(18)
C21 0.044(2) 0.053(2) 0.0511(18) -0.004(2) -0.001(2) 0.0025(17)
C22 0.061(3) 0.056(2) 0.062(2) -0.007(2) 0.002(2) 0.004(2)
C23 0.054(3) 0.058(3) 0.063(3) -0.014(2) -0.003(2) -0.001(2)
C24 0.056(3) 0.075(3) 0.052(2) -0.015(2) -0.008(2) 0.005(2)
C25 0.069(3) 0.053(2) 0.049(2) 0.0006(19) -0.002(2) -0.001(2)
C26 0.050(3) 0.047(2) 0.046(2) -0.0052(17) 0.0051(19) 0.0000(18)
C27 0.050(3) 0.065(3) 0.053(2) 0.000(2) -0.005(2) 0.007(2)
C28 0.045(3) 0.075(3) 0.063(3) -0.003(2) 0.003(2) -0.005(2)
C29 0.067(4) 0.068(3) 0.054(3) 0.000(2) 0.008(2) -0.006(2)
C30 0.070(4) 0.061(3) 0.052(2) 0.012(2) 0.005(2) 0.005(2)
C31 0.053(3) 0.069(3) 0.048(2) 0.000(2) -0.0063(19) 0.003(2)
C32 0.077(4) 0.063(2) 0.042(2) -0.012(2) 0.003(2) -0.005(2)
C33 0.067(4) 0.062(3) 0.058(3) -0.014(2) 0.011(2) -0.010(2)
C34 0.138(7) 0.066(4) 0.164(6) -0.050(4) 0.042(6) -0.023(4)
C35 0.180(9) 0.054(3) 0.137(6) 0.013(4) 0.069(6) 0.024(4)
C36 0.149(7) 0.110(5) 0.111(5) 0.026(4) 0.012(5) 0.048(6)
C37 0.106(5) 0.062(3) 0.082(3) -0.023(3) 0.009(3) -0.018(3)
C38 0.072(4) 0.085(3) 0.101(4) -0.020(3) -0.009(3) -0.016(3)
C39 0.120(5) 0.067(3) 0.065(3) 0.013(3) 0.014(3) 0.011(3)
C40 0.088(6) 0.097(4) 0.153(6) 0.039(4) -0.043(5) -0.005(4)

loop_
_atom_type_symbol
_atom_type_description
_atom_type_scat_dispersion_real
_atom_type_scat_dispersion_imag
_atom_type_scat_source
C C 0.0033 0.0016 'International Tables Vol C Tables 4.2.6.8 and 6.1.1.4'
H H 0.0000 0.0000 'International Tables Vol C Tables 4.2.6.8 and 6.1.1.4'
N N 0.0061 0.0033 'International Tables Vol C Tables 4.2.6.8 and 6.1.1.4'
O O 0.0106 0.0060 'International Tables Vol C Tables 4.2.6.8 and 6.1.1.4'
Ti Ti 0.2776 0.4457 'International Tables Vol C Tables 4.2.6.8 and 6.1.1.4'

loop_
_geom_angle_atom_site_label_1
_geom_angle_atom_site_label_2
_geom_angle_atom_site_label_3
_geom_angle
N5 Ti1 N6 96.88(16)
N5 Ti1 N2 103.94(16)
N6 Ti1 N2 101.98(15)
N5 Ti1 N4 101.84(14)
N6 Ti1 N4 103.11(16)
N2 Ti1 N4 141.25(13)
N5 Ti1 N1 93.84(15)
N6 Ti1 N1 161.65(14)
N2 Ti1 N1 60.82(13)
N4 Ti1 N1 89.15(13)
N5 Ti1 N3 161.44(14)
N6 Ti1 N3 93.33(15)
N2 Ti1 N3 88.97(13)
N4 Ti1 N3 60.60(12)
N1 Ti1 N3 80.71(13)
N5 Ti1 C1 102.97(15)
N6 Ti1 C1 131.20(14)
N2 Ti1 C1 30.07(12)
N4 Ti1 C1 115.42(13)
N1 Ti1 C1 30.96(12)
N3 Ti1 C1 81.47(13)
N5 Ti1 C2 131.23(14)
N6 Ti1 C2 102.08(16)
N2 Ti1 C2 115.14(13)
N4 Ti1 C2 30.17(12)
N1 Ti1 C2 81.62(13)
N3 Ti1 C2 30.63(12)
C1 Ti1 C2 97.39(13)
C1 N1 C3 128.3(3)
C1 N1 Ti1 90.1(3)
C3 N1 Ti1 137.9(3)
C1 N2 C15 123.6(4)
C1 N2 Ti1 96.9(2)
C15 N2 Ti1 139.4(3)
C2 N3 C20 125.6(3)
C2 N3 Ti1 90.9(2)
C20 N3 Ti1 137.5(3)
C2 N4 C32 124.0(4)
C2 N4 Ti1 97.1(2)
C32 N4 Ti1 138.7(3)
C38 N5 C37 110.0(4)
C38 N5 Ti1 125.6(3)
C37 N5 Ti1 124.2(4)
C40 N6 C39 110.0(4)
C40 N6 Ti1 127.0(3)
C39 N6 Ti1 122.8(4)
C16 O1 C19 105.8(4)
C33 O2 C36 107.6(6)
N2 C1 N1 111.4(4)
N2 C1 C9 126.0(3)
N1 C1 C9 122.5(4)
N2 C1 Ti1 53.0(2)
N1 C1 Ti1 58.9(2)
C9 C1 Ti1 175.6(3)
N4 C2 N3 110.7(3)
N4 C2 C26 125.7(4)
N3 C2 C26 123.5(3)
N4 C2 Ti1 52.7(2)
N3 C2 Ti1 58.5(2)
C26 C2 Ti1 176.6(3)
C4 C3 C8 118.4(4)
C4 C3 N1 125.7(3)
C8 C3 N1 115.7(3)
C3 C4 C5 120.1(4)
C3 C4 H4 119.9
C5 C4 H4 119.9
C6 C5 C4 120.8(4)
C6 C5 H5 119.6
C4 C5 H5 119.6
C5 C6 C7 119.5(4)
C5 C6 H6 120.3
C7 C6 H6 120.3
C6 C7 C8 120.5(4)
C6 C7 H7 119.8
C8 C7 H7 119.8
C3 C8 C7 120.6(4)
C3 C8 H8 119.7
C7 C8 H8 119.7
C14 C9 C10 119.9(4)
C14 C9 C1 120.8(4)
C10 C9 C1 119.3(4)
C9 C10 C11 119.3(5)
C9 C10 H10 120.3
C11 C10 H10 120.3
C12 C11 C10 120.4(4)
C12 C11 H11 119.8
C10 C11 H11 119.8
C13 C12 C11 119.7(4)
C13 C12 H12 120.2
C11 C12 H12 120.2
C12 C13 C14 121.0(5)
C12 C13 H13 119.5
C14 C13 H13 119.5
C9 C14 C13 119.7(4)
C9 C14 H14 120.1
C13 C14 H14 120.1
N2 C15 C16 111.5(3)
N2 C15 H15A 109.3
C16 C15 H15A 109.3
N2 C15 H15B 109.3
C16 C15 H15B 109.3
H15A C15 H15B 108.0
C17 C16 O1 108.6(4)
C17 C16 C15 134.0(5)
O1 C16 C15 117.4(4)
C16 C17 C18 109.2(5)
C16 C17 H17 125.4
C18 C17 H17 125.4
C19 C18 C17 105.7(5)
C19 C18 H18 127.1
C17 C18 H18 127.1
C18 C19 O1 110.6(6)
C18 C19 H19 124.7
O1 C19 H19 124.7
C21 C20 N3 125.4(4)
C21 C20 C25 117.4(4)
N3 C20 C25 117.1(4)
C20 C21 C22 121.5(4)
C20 C21 H21 119.2
C22 C21 H21 119.2
C23 C22 C21 120.6(4)
C23 C22 H22 119.7
C21 C22 H22 119.7
C22 C23 C24 119.6(4)
C22 C23 H23 120.2
C24 C23 H23 120.2
C25 C24 C23 120.3(4)
C25 C24 H24 119.8
C23 C24 H24 119.8
C24 C25 C20 120.6(4)
C24 C25 H25 119.7
C20 C25 H25 119.7
C27 C26 C31 118.7(4)
C27 C26 C2 119.4(3)
C31 C26 C2 121.8(4)
C28 C27 C26 120.7(4)
C28 C27 H27 119.6
C26 C27 H27 119.6
C27 C28 C29 120.0(5)
C27 C28 H28 120.0
C29 C28 H28 120.0
C30 C29 C28 120.7(4)
C30 C29 H29 119.7
C28 C29 H29 119.7
C29 C30 C31 120.1(4)
C29 C30 H30 120.0
C31 C30 H30 120.0
C26 C31 C30 119.8(4)
C26 C31 H31 120.1
C30 C31 H31 120.1
N4 C32 C33 113.0(4)
N4 C32 H32A 109.0
C33 C32 H32A 109.0
N4 C32 H32B 109.0
C33 C32 H32B 109.0
H32A C32 H32B 107.8
C34 C33 O2 109.9(6)
C34 C33 C32 133.5(6)
O2 C33 C32 116.5(4)
C33 C34 C35 104.9(6)
C33 C34 H34 127.6
C35 C34 H34 127.6
C36 C35 C34 106.8(6)
C36 C35 H35 126.6
C34 C35 H35 126.6
C35 C36 O2 110.5(8)
C35 C36 H36 124.8
O2 C36 H36 124.8
N5 C37 H37A 109.5
N5 C37 H37B 109.5
H37A C37 H37B 109.5
N5 C37 H37C 109.5
H37A C37 H37C 109.5
H37B C37 H37C 109.5
N5 C38 H38A 109.5
N5 C38 H38B 109.5
H38A C38 H38B 109.5
N5 C38 H38C 109.5
H38A C38 H38C 109.5
H38B C38 H38C 109.5
N6 C39 H39A 109.5
N6 C39 H39B 109.5
H39A C39 H39B 109.5
N6 C39 H39C 109.5
H39A C39 H39C 109.5
H39B C39 H39C 109.5
N6 C40 H40A 109.5
N6 C40 H40B 109.5
H40A C40 H40B 109.5
N6 C40 H40C 109.5
H40A C40 H40C 109.5
H40B C40 H40C 109.5

loop_
_geom_bond_atom_site_label_1
_geom_bond_atom_site_label_2
_geom_bond_distance
Ti1 N5 1.901(4)
Ti1 N6 1.908(4)
Ti1 N2 2.090(3)
Ti1 N4 2.095(3)
Ti1 N1 2.225(3)
Ti1 N3 2.228(3)
Ti1 C1 2.597(4)
Ti1 C2 2.614(4)
N1 C1 1.336(5)
N1 C3 1.408(5)
N2 C1 1.311(5)
N2 C15 1.473(5)
N3 C2 1.332(5)
N3 C20 1.402(5)
N4 C2 1.324(5)
N4 C32 1.462(5)
N5 C38 1.442(7)
N5 C37 1.459(5)
N6 C40 1.439(8)
N6 C39 1.455(6)
O1 C16 1.349(6)
O1 C19 1.363(7)
O2 C33 1.348(6)
O2 C36 1.363(8)
C1 C9 1.507(6)
C2 C26 1.486(6)
C3 C4 1.386(5)
C3 C8 1.384(6)
C4 C5 1.392(6)
C4 H4 0.9400
C5 C6 1.363(7)
C5 H5 0.9400
C6 C7 1.369(7)
C6 H6 0.9400
C7 C8 1.387(6)
C7 H7 0.9400
C8 H8 0.9400
C9 C14 1.366(6)
C9 C10 1.380(6)
C10 C11 1.399(6)
C10 H10 0.9400
C11 C12 1.366(7)
C11 H11 0.9400
C12 C13 1.353(7)
C12 H12 0.9400
C13 C14 1.391(6)
C13 H13 0.9400
C14 H14 0.9400
C15 C16 1.491(6)
C15 H15A 0.9800
C15 H15B 0.9800
C16 C17 1.325(6)
C17 C18 1.367(8)
C17 H17 0.9400
C18 C19 1.319(9)
C18 H18 0.9400
C19 H19 0.9400
C20 C21 1.380(5)
C20 C25 1.405(6)
C21 C22 1.381(5)
C21 H21 0.9400
C22 C23 1.357(6)
C22 H22 0.9400
C23 C24 1.382(6)
C23 H23 0.9400
C24 C25 1.382(6)
C24 H24 0.9400
C25 H25 0.9400
C26 C27 1.391(6)
C26 C31 1.392(6)
C27 C28 1.373(6)
C27 H27 0.9400
C28 C29 1.377(6)
C28 H28 0.9400
C29 C30 1.359(6)
C29 H29 0.9400
C30 C31 1.397(6)
C30 H30 0.9400
C31 H31 0.9400
C32 C33 1.479(7)
C32 H32A 0.9800
C32 H32B 0.9800
C33 C34 1.314(7)
C34 C35 1.479(11)
C34 H34 0.9400
C35 C36 1.268(11)
C35 H35 0.9400
C36 H36 0.9400
C37 H37A 0.9700
C37 H37B 0.9700
C37 H37C 0.9700
C38 H38A 0.9700
C38 H38B 0.9700
C38 H38C 0.9700
C39 H39A 0.9700
C39 H39B 0.9700
C39 H39C 0.9700
C40 H40A 0.9700
C40 H40B 0.9700
C40 H40C 0.9700
